data_1531409
loop_
_publ_author_name
'Fitz, H.'
'Mueller, B.G.'
'Grandejus, O.'
'Bartlett, N.'

_publ_section_title
;
 Einkristalluntersuchungen an Li M F6 (M = Rh, Ir), Li2 Rh F6 und K2Ir F6
;
_journal_name_full 'Zeitschrift fuer Anorganische und Allgemeine Chemie'
_journal_page_first 133
_journal_page_last 137
_journal_volume 628
_journal_year 2002
_chemical_formula_sum 'F6 Ir Li'
_chemical_name_systematic 'Li (Ir F6)'
_space_group_IT_number 148
_symmetry_space_group_name_Hall '-R 3'
_symmetry_space_group_name_H-M 'R -3 :H'
_cell_angle_alpha 90
_cell_angle_beta 90
_cell_angle_gamma 120
_cell_formula_units_Z 3
_cell_length_a 5.06148
_cell_length_b 5.06148
_cell_length_c 13.626
_cell_volume 302.311
_citation_journal_id_ASTM ZAACAB
_cod_data_source_file Fitz_ZAACAB_2002_972.cif
_cod_data_source_block F6Ir1Li1
_cod_original_cell_volume 302.3111
_cod_original_formula_sum 'F6 Ir1 Li1'
_cod_database_code 1531409

loop_
_symmetry_equiv_pos_as_xyz
x,y,z
-y,x-y,z
-x+y,-x,z
-x,-y,-z
y,-x+y,-z
x-y,x,-z
x+2/3,y+1/3,z+1/3
-y+2/3,x-y+1/3,z+1/3
-x+y+2/3,-x+1/3,z+1/3
-x+2/3,-y+1/3,-z+1/3
y+2/3,-x+y+1/3,-z+1/3
x-y+2/3,x+1/3,-z+1/3
x+1/3,y+2/3,z+2/3
-y+1/3,x-y+2/3,z+2/3
-x+y+1/3,-x+2/3,z+2/3
-x+1/3,-y+2/3,-z+2/3
y+1/3,-x+y+2/3,-z+2/3
x-y+1/3,x+2/3,-z+2/3

loop_
_atom_site_label
_atom_site_type_symbol
_atom_site_fract_x
_atom_site_fract_y
_atom_site_fract_z
_atom_site_occupancy
_atom_site_U_iso_or_equiv
Li1 Li+1 0 0 0.5 1 0.0
Ir1 Ir+5 0 0 0 1 0.0
F1 F-1 0.3177 0.2831 0.9203 1 0.0
